data_1555915
loop_
_publ_author_name
'Granger, Devin B.'
'Mei, Yaochuan'
'Thorley, Karl J.'
'Parkin, Sean R.'
'Jurchescu, Oana D.'
'Anthony, John E.'

_publ_section_title
;
 Synthesis and Electrical Properties of Derivatives of
 1,4-bis(trialkylsilylethynyl)benzo[2,3-b:5,6-b']diindolizines.
;
_journal_issue 23
_journal_name_full 'Organic letters'
_journal_page_first 6050
_journal_page_last 6053
_journal_paper_doi 10.1021/acs.orglett.6b02991
_journal_volume 18
_journal_year 2016
_chemical_formula_moiety 'C36 H44 N2 Si2'
_chemical_formula_sum 'C36 H44 N2 Si2'
_chemical_formula_weight 560.91
_space_group_crystal_system triclinic
_space_group_IT_number 2
_space_group_name_Hall '-P 1'
_space_group_name_H-M_alt 'P -1'
_atom_sites_solution_hydrogens difmap
_atom_sites_solution_primary direct
_atom_sites_solution_secondary difmap
_audit_creation_method 'SHELXL-2014/7 and CIFFIX'
_cell_angle_alpha 78.833(4)
_cell_angle_beta 83.504(4)
_cell_angle_gamma 66.118(4)
_cell_formula_units_Z 1
_cell_length_a 6.5850(4)
_cell_length_b 7.8652(4)
_cell_length_c 17.0204(9)
_cell_measurement_reflns_used 5091
_cell_measurement_temperature 90.0(2)
_cell_measurement_theta_max 68.15
_cell_measurement_theta_min 2.65
_cell_volume 790.20(8)
_computing_cell_refinement '<i>APEX2</i> (Bruker-AXS, 2006)'
_computing_data_collection '<i>APEX2</i> (Bruker-AXS, 2006)'
_computing_data_reduction '<i>APEX2</i> (Bruker-AXS, 2006)'
_computing_molecular_graphics '<i>XP in SHELXTL</i> (Sheldrick, 2008)'
_computing_publication_material '<i>SHELX</i> (Sheldrick, 2008) and <i>CIFFIX</i> (Parkin, 2013)'
_computing_structure_refinement '<i>SHELXL-2014/7</i> (Sheldrick, 2015b)'
_computing_structure_solution '<i>SHELXT</i> (Sheldrick, 2015a)'
_diffrn_ambient_temperature 90.0(2)
_diffrn_detector_area_resol_mean 5.6
_diffrn_measured_fraction_theta_full 0.977
_diffrn_measured_fraction_theta_max 0.971
_diffrn_measurement_device_type 'Bruker X8 Proteum diffractometer'
_diffrn_measurement_method '\f and \w scans'
_diffrn_radiation_type CuK\a
_diffrn_radiation_wavelength 1.54178
_diffrn_reflns_av_R_equivalents 0.0495
_diffrn_reflns_av_unetI/netI 0.0477
_diffrn_reflns_Laue_measured_fraction_full 0.977
_diffrn_reflns_Laue_measured_fraction_max 0.971
_diffrn_reflns_limit_h_max 7
_diffrn_reflns_limit_h_min -7
_diffrn_reflns_limit_k_max 9
_diffrn_reflns_limit_k_min -7
_diffrn_reflns_limit_l_max 20
_diffrn_reflns_limit_l_min -20
_diffrn_reflns_number 10053
_diffrn_reflns_point_group_measured_fraction_full 0.977
_diffrn_reflns_point_group_measured_fraction_max 0.971
_diffrn_reflns_theta_full 67.679
_diffrn_reflns_theta_max 68.408
_diffrn_reflns_theta_min 2.648
_diffrn_source 'fine-focus rotating anode'
_exptl_absorpt_coefficient_mu 1.209
_exptl_absorpt_correction_T_max 0.956
_exptl_absorpt_correction_T_min 0.690
_exptl_absorpt_correction_type multi-scan
_exptl_absorpt_process_details '<i>SADABS</i> (Krause et al., 2015)'
_exptl_crystal_colour blue
_exptl_crystal_density_diffrn 1.179
_exptl_crystal_description flake
_exptl_crystal_F_000 302
_exptl_crystal_size_max 0.240
_exptl_crystal_size_mid 0.120
_exptl_crystal_size_min 0.010
_refine_diff_density_max 1.052
_refine_diff_density_min -0.353
_refine_diff_density_rms 0.073
_refine_ls_extinction_method none
_refine_ls_goodness_of_fit_ref 1.080
_refine_ls_hydrogen_treatment constr
_refine_ls_matrix_type full
_refine_ls_number_parameters 212
_refine_ls_number_reflns 2821
_refine_ls_number_restraints 27
_refine_ls_restrained_S_all 1.076
_refine_ls_R_factor_all 0.0771
_refine_ls_R_factor_gt 0.0678
_refine_ls_shift/su_max 0.000
_refine_ls_shift/su_mean 0.000
_refine_ls_structure_factor_coef Fsqd
_refine_ls_weighting_details 'w=1/[\s^2^(Fo^2^)+(0.0801P)^2^+1.4425P] where P=(Fo^2^+2Fc^2^)/3'
_refine_ls_weighting_scheme calc
_refine_ls_wR_factor_gt 0.1791
_refine_ls_wR_factor_ref 0.1869
_reflns_Friedel_coverage 0.000
_reflns_number_gt 2419
_reflns_number_total 2821
_reflns_threshold_expression 'I > 2\s(I)'
_cod_data_source_file ol6b02991_si_007.cif
_cod_data_source_block x15409
_cod_database_code 1555915
_shelx_shelxl_version_number 2014/7
_shelx_space_group_comment
; 
The symmetry employed for this shelxl refinement is uniquely defined 
by the following loop, which should always be used as a source of 
symmetry information in preference to the above space-group names. 
They are only intended as comments. 
;
_shelx_estimated_absorpt_t_min 0.760
_shelx_estimated_absorpt_t_max 0.988
_exptl_absorpt_special_details
; 
In addition to absorption, multi-scan techniques also correct other slowly 
varying changes in scale factor over reciprocal space, such as those caused 
by x-ray beam inhomogeneity, goniometer imperfection, crystal decomposition, 
crystal longer than the x-ray beam cross section, absorption by the crystal 
mount etc.  These account, by and large, for much of the difference between 
estimated values of Tmin and Tmax and the _exptl_absorpt_correction_ values. 
;

loop_
_space_group_symop_operation_xyz
'x, y, z'
'-x, -y, -z'

loop_
_atom_site_label
_atom_site_type_symbol
_atom_site_fract_x
_atom_site_fract_y
_atom_site_fract_z
_atom_site_U_iso_or_equiv
_atom_site_adp_type
_atom_site_occupancy
_atom_site_site_symmetry_order
_atom_site_calc_flag
_atom_site_refinement_flags_posn
_atom_site_refinement_flags_adp
_atom_site_refinement_flags_occupancy
_atom_site_disorder_assembly
_atom_site_disorder_group
Si1 Si 0.69976(14) 0.27105(12) 0.17870(5) 0.0250(3) Uani 1 1 d . . . . .
C1 C 0.5539(4) 0.4344(4) 0.42285(17) 0.0176(6) Uani 1 1 d . . . . .
C2 C 0.5961(4) 0.3106(4) 0.49574(17) 0.0182(6) Uani 1 1 d . . . . .
N3 N 0.6905(4) 0.1148(3) 0.51101(15) 0.0198(5) Uani 1 1 d . . . . .
C4 C 0.7661(5) -0.0131(4) 0.45806(19) 0.0237(6) Uani 1 1 d . . . . .
H4A H 0.7566 0.0307 0.4020 0.028 Uiso 1 1 calc R U . . .
C5 C 0.8525(5) -0.1985(4) 0.4858(2) 0.0280(7) Uani 1 1 d . . . . .
H5A H 0.9043 -0.2858 0.4492 0.034 Uiso 1 1 calc R U . . .
C6 C 0.8669(5) -0.2652(4) 0.5697(2) 0.0291(7) Uani 1 1 d . . . . .
H6A H 0.9306 -0.3969 0.5887 0.035 Uiso 1 1 calc R U . . .
C7 C 0.7906(5) -0.1425(4) 0.6227(2) 0.0273(7) Uani 1 1 d . . . . .
H7A H 0.7982 -0.1882 0.6787 0.033 Uiso 1 1 calc R U . . .
C8 C 0.6989(5) 0.0551(4) 0.59420(18) 0.0211(6) Uani 1 1 d . . . . .
C9 C 0.6102(5) 0.2115(4) 0.63215(17) 0.0216(6) Uani 1 1 d . . . . .
H9A H 0.5956 0.2109 0.6884 0.026 Uiso 1 1 calc R U . . .
C10 C 0.5453(5) 0.3719(4) 0.57190(17) 0.0189(6) Uani 1 1 d . . . . .
C11 C 0.6050(5) 0.3784(4) 0.34552(18) 0.0223(6) Uani 1 1 d . . . . .
C12 C 0.6473(5) 0.3380(4) 0.27894(19) 0.0258(7) Uani 1 1 d . . . . .
C13 C 0.4687(6) 0.4482(5) 0.1160(2) 0.0404(9) Uani 1 1 d . . . . .
H13A H 0.4865 0.4120 0.0623 0.049 Uiso 1 1 calc R U . . .
H13B H 0.3260 0.4461 0.1406 0.049 Uiso 1 1 calc R U . . .
C14 C 0.4589(9) 0.6485(6) 0.1063(3) 0.0606(13) Uani 1 1 d . . . . .
H14A H 0.3359 0.7344 0.0723 0.091 Uiso 1 1 calc R U . . .
H14B H 0.5991 0.6522 0.0815 0.091 Uiso 1 1 calc R U . . .
H14C H 0.4354 0.6874 0.1591 0.091 Uiso 1 1 calc R U . . .
C15 C 0.9707(6) 0.2791(7) 0.1357(2) 0.0487(10) Uani 1 1 d . . . . .
H15A H 0.9648 0.4072 0.1348 0.058 Uiso 1 1 calc R U . . .
H15B H 1.0900 0.1901 0.1717 0.058 Uiso 1 1 calc R U . . .
C16 C 1.0318(7) 0.2309(6) 0.0520(2) 0.0448(9) Uani 1 1 d . . . . .
H16A H 1.1777 0.2339 0.0349 0.067 Uiso 1 1 calc R U . . .
H16B H 0.9200 0.3230 0.0149 0.067 Uiso 1 1 calc R U . . .
H16C H 1.0374 0.1045 0.0519 0.067 Uiso 1 1 calc R U . . .
C17 C 0.7274(10) 0.0277(7) 0.1895(3) 0.0307(12) Uani 0.763(9) 1 d D U P A 1
H17A H 0.5939 0.0158 0.2187 0.037 Uiso 0.763(9) 1 calc R U P A 1
H17B H 0.7349 -0.0050 0.1356 0.037 Uiso 0.763(9) 1 calc R U P A 1
C18 C 0.9347(8) -0.1120(7) 0.2344(3) 0.0350(13) Uani 0.763(9) 1 d D U P A 1
H18A H 1.0679 -0.1020 0.2040 0.042 Uiso 0.763(9) 1 calc R U P A 1
H18B H 0.9293 -0.0754 0.2873 0.042 Uiso 0.763(9) 1 calc R U P A 1
C19 C 0.9599(9) -0.3163(8) 0.2472(4) 0.0517(17) Uani 0.763(9) 1 d D U P A 1
H19A H 0.8438 -0.3328 0.2854 0.078 Uiso 0.763(9) 1 calc R U P A 1
H19B H 1.1063 -0.3984 0.2684 0.078 Uiso 0.763(9) 1 calc R U P A 1
H19C H 0.9460 -0.3494 0.1960 0.078 Uiso 0.763(9) 1 calc R U P A 1
C17' C 0.633(3) 0.0387(17) 0.1776(10) 0.026(3) Uani 0.237(9) 1 d D U P A 2
H17C H 0.5181 0.0358 0.2202 0.031 Uiso 0.237(9) 1 calc R U P A 2
H17D H 0.5680 0.0541 0.1257 0.031 Uiso 0.237(9) 1 calc R U P A 2
C18' C 0.831(2) -0.1526(17) 0.1897(8) 0.031(4) Uani 0.237(9) 1 d D U P A 2
H18C H 0.7829 -0.2505 0.1798 0.037 Uiso 0.237(9) 1 calc R U P A 2
H18D H 0.9497 -0.1480 0.1493 0.037 Uiso 0.237(9) 1 calc R U P A 2
C19' C 0.927(3) -0.211(3) 0.2722(8) 0.039(4) Uani 0.237(9) 1 d D U P A 2
H19D H 1.0514 -0.3339 0.2750 0.058 Uiso 0.237(9) 1 calc R U P A 2
H19E H 0.9787 -0.1171 0.2823 0.058 Uiso 0.237(9) 1 calc R U P A 2
H19F H 0.8116 -0.2198 0.3128 0.058 Uiso 0.237(9) 1 calc R U P A 2

loop_
_atom_site_aniso_label
_atom_site_aniso_U_11
_atom_site_aniso_U_22
_atom_site_aniso_U_33
_atom_site_aniso_U_23
_atom_site_aniso_U_13
_atom_site_aniso_U_12
Si1 0.0234(5) 0.0290(5) 0.0206(4) -0.0058(3) -0.0004(3) -0.0077(4)
C1 0.0123(13) 0.0195(14) 0.0226(14) -0.0045(11) 0.0004(10) -0.0075(11)
C2 0.0120(13) 0.0170(13) 0.0271(15) -0.0052(11) -0.0004(11) -0.0067(11)
N3 0.0151(12) 0.0176(12) 0.0285(13) -0.0062(10) -0.0003(9) -0.0072(10)
C4 0.0161(14) 0.0220(15) 0.0353(17) -0.0108(12) 0.0014(12) -0.0077(12)
C5 0.0177(15) 0.0207(15) 0.048(2) -0.0113(13) 0.0008(13) -0.0081(12)
C6 0.0182(15) 0.0167(14) 0.051(2) -0.0030(13) -0.0032(13) -0.0062(12)
C7 0.0192(15) 0.0235(16) 0.0403(18) 0.0013(13) -0.0041(13) -0.0117(13)
C8 0.0113(13) 0.0214(14) 0.0306(16) -0.0017(12) -0.0033(11) -0.0071(11)
C9 0.0188(14) 0.0247(15) 0.0214(14) -0.0021(11) -0.0019(11) -0.0092(12)
C10 0.0140(13) 0.0220(14) 0.0227(14) -0.0032(11) 0.000(1) -0.0095(11)
C11 0.0170(14) 0.0218(14) 0.0273(16) -0.0018(12) -0.0017(11) -0.0076(12)
C12 0.0191(15) 0.0286(16) 0.0271(16) -0.0058(12) -0.0016(12) -0.0061(13)
C13 0.037(2) 0.047(2) 0.0269(17) -0.0005(15) -0.0006(14) -0.0086(17)
C14 0.070(3) 0.042(2) 0.044(2) 0.0032(18) 0.014(2) -0.004(2)
C15 0.0284(19) 0.077(3) 0.044(2) -0.027(2) 0.0058(16) -0.018(2)
C16 0.041(2) 0.050(2) 0.041(2) -0.0131(17) 0.0125(17) -0.0165(18)
C17 0.023(3) 0.036(2) 0.036(3) -0.0135(19) 0.007(2) -0.013(2)
C18 0.041(3) 0.030(3) 0.033(3) -0.009(2) -0.001(2) -0.011(2)
C19 0.043(3) 0.024(3) 0.081(4) -0.010(3) 0.012(3) -0.009(2)
C17' 0.023(7) 0.022(5) 0.032(6) -0.001(4) -0.003(6) -0.009(6)
C18' 0.017(7) 0.022(7) 0.045(8) -0.007(5) 0.004(5) 0.000(5)
C19' 0.035(8) 0.026(9) 0.043(8) 0.006(7) -0.011(6) -0.002(7)

loop_
_atom_type_symbol
_atom_type_description
_atom_type_scat_dispersion_real
_atom_type_scat_dispersion_imag
_atom_type_scat_source
C C 0.0181 0.0091 'International Tables Vol C Tables 4.2.6.8 and 6.1.1.4'
H H 0.0000 0.0000 'International Tables Vol C Tables 4.2.6.8 and 6.1.1.4'
N N 0.0311 0.0180 'International Tables Vol C Tables 4.2.6.8 and 6.1.1.4'
Si Si 0.2541 0.3302 'International Tables Vol C Tables 4.2.6.8 and 6.1.1.4'

loop_
_geom_angle_atom_site_label_1
_geom_angle_atom_site_label_2
_geom_angle_atom_site_label_3
_geom_angle
_geom_angle_site_symmetry_1
_geom_angle_site_symmetry_3
C17 Si1 C12 108.1(2) . .
C17 Si1 C13 115.6(2) . .
C12 Si1 C13 106.67(15) . .
C17 Si1 C15 107.3(2) . .
C12 Si1 C15 109.39(16) . .
C13 Si1 C15 109.74(19) . .
C12 Si1 C17' 111.3(5) . .
C13 Si1 C17' 98.3(4) . .
C15 Si1 C17' 120.2(5) . .
C2 C1 C10 116.0(3) . 2_666
C2 C1 C11 124.9(3) . .
C10 C1 C11 119.1(3) 2_666 .
N3 C2 C1 130.1(3) . .
N3 C2 C10 106.5(2) . .
C1 C2 C10 123.4(3) . .
C4 N3 C2 129.7(3) . .
C4 N3 C8 121.4(3) . .
C2 N3 C8 108.8(2) . .
C5 C4 N3 120.1(3) . .
C5 C4 H4A 119.9 . .
N3 C4 H4A 119.9 . .
C4 C5 C6 120.3(3) . .
C4 C5 H5A 119.9 . .
C6 C5 H5A 119.9 . .
C7 C6 C5 120.6(3) . .
C7 C6 H6A 119.7 . .
C5 C6 H6A 119.7 . .
C6 C7 C8 119.8(3) . .
C6 C7 H7A 120.1 . .
C8 C7 H7A 120.1 . .
C9 C8 N3 109.0(3) . .
C9 C8 C7 133.2(3) . .
N3 C8 C7 117.8(3) . .
C8 C9 C10 107.3(3) . .
C8 C9 H9A 126.4 . .
C10 C9 H9A 126.4 . .
C9 C10 C1 131.0(3) . 2_666
C9 C10 C2 108.4(3) . .
C1 C10 C2 120.6(3) 2_666 .
C12 C11 C1 177.5(3) . .
C11 C12 Si1 176.8(3) . .
C14 C13 Si1 113.4(3) . .
C14 C13 H13A 108.9 . .
Si1 C13 H13A 108.9 . .
C14 C13 H13B 108.9 . .
Si1 C13 H13B 108.9 . .
H13A C13 H13B 107.7 . .
C13 C14 H14A 109.5 . .
C13 C14 H14B 109.5 . .
H14A C14 H14B 109.5 . .
C13 C14 H14C 109.5 . .
H14A C14 H14C 109.5 . .
H14B C14 H14C 109.5 . .
C16 C15 Si1 114.8(3) . .
C16 C15 H15A 108.6 . .
Si1 C15 H15A 108.6 . .
C16 C15 H15B 108.6 . .
Si1 C15 H15B 108.6 . .
H15A C15 H15B 107.5 . .
C15 C16 H16A 109.5 . .
C15 C16 H16B 109.5 . .
H16A C16 H16B 109.5 . .
C15 C16 H16C 109.5 . .
H16A C16 H16C 109.5 . .
H16B C16 H16C 109.5 . .
C18 C17 Si1 112.6(4) . .
C18 C17 H17A 109.1 . .
Si1 C17 H17A 109.1 . .
C18 C17 H17B 109.1 . .
Si1 C17 H17B 109.1 . .
H17A C17 H17B 107.8 . .
C19 C18 C17 114.4(4) . .
C19 C18 H18A 108.7 . .
C17 C18 H18A 108.7 . .
C19 C18 H18B 108.7 . .
C17 C18 H18B 108.7 . .
H18A C18 H18B 107.6 . .
C18 C19 H19A 109.5 . .
C18 C19 H19B 109.5 . .
H19A C19 H19B 109.5 . .
C18 C19 H19C 109.5 . .
H19A C19 H19C 109.5 . .
H19B C19 H19C 109.5 . .
C18' C17' Si1 116.3(11) . .
C18' C17' H17C 108.2 . .
Si1 C17' H17C 108.2 . .
C18' C17' H17D 108.2 . .
Si1 C17' H17D 108.2 . .
H17C C17' H17D 107.4 . .
C19' C18' C17' 114.6(10) . .
C19' C18' H18C 108.6 . .
C17' C18' H18C 108.6 . .
C19' C18' H18D 108.6 . .
C17' C18' H18D 108.6 . .
H18C C18' H18D 107.6 . .
C18' C19' H19D 109.5 . .
C18' C19' H19E 109.5 . .
H19D C19' H19E 109.5 . .
C18' C19' H19F 109.5 . .
H19D C19' H19F 109.5 . .
H19E C19' H19F 109.5 . .

loop_
_geom_bond_atom_site_label_1
_geom_bond_atom_site_label_2
_geom_bond_distance
_geom_bond_site_symmetry_2
Si1 C17 1.822(5) .
Si1 C12 1.837(3) .
Si1 C13 1.863(4) .
Si1 C15 1.871(4) .
Si1 C17' 2.050(16) .
C1 C2 1.398(4) .
C1 C10 1.411(4) 2_666
C1 C11 1.430(4) .
C2 N3 1.390(4) .
C2 C10 1.428(4) .
N3 C4 1.384(4) .
N3 C8 1.403(4) .
C4 C5 1.340(4) .
C4 H4A 0.9500 .
C5 C6 1.422(5) .
C5 H5A 0.9500 .
C6 C7 1.357(5) .
C6 H6A 0.9500 .
C7 C8 1.424(4) .
C7 H7A 0.9500 .
C8 C9 1.383(4) .
C9 C10 1.410(4) .
C9 H9A 0.9500 .
C10 C1 1.411(4) 2_666
C11 C12 1.208(4) .
C13 C14 1.527(6) .
C13 H13A 0.9900 .
C13 H13B 0.9900 .
C14 H14A 0.9800 .
C14 H14B 0.9800 .
C14 H14C 0.9800 .
C15 C16 1.514(5) .
C15 H15A 0.9900 .
C15 H15B 0.9900 .
C16 H16A 0.9800 .
C16 H16B 0.9800 .
C16 H16C 0.9800 .
C17 C18 1.533(7) .
C17 H17A 0.9900 .
C17 H17B 0.9900 .
C18 C19 1.521(6) .
C18 H18A 0.9900 .
C18 H18B 0.9900 .
C19 H19A 0.9800 .
C19 H19B 0.9800 .
C19 H19C 0.9800 .
C17' C18' 1.536(11) .
C17' H17C 0.9900 .
C17' H17D 0.9900 .
C18' C19' 1.516(10) .
C18' H18C 0.9900 .
C18' H18D 0.9900 .
C19' H19D 0.9800 .
C19' H19E 0.9800 .
C19' H19F 0.9800 .

loop_
_geom_torsion_atom_site_label_1
_geom_torsion_atom_site_label_2
_geom_torsion_atom_site_label_3
_geom_torsion_atom_site_label_4
_geom_torsion
_geom_torsion_site_symmetry_1
_geom_torsion_site_symmetry_4
C10 C1 C2 N3 180.0(3) 2_666 .
C11 C1 C2 N3 -0.5(5) . .
C10 C1 C2 C10 -0.4(4) 2_666 .
C11 C1 C2 C10 179.2(3) . .
C1 C2 N3 C4 -1.2(5) . .
C10 C2 N3 C4 179.1(3) . .
C1 C2 N3 C8 179.6(3) . .
C10 C2 N3 C8 -0.1(3) . .
C2 N3 C4 C5 -180.0(3) . .
C8 N3 C4 C5 -0.9(4) . .
N3 C4 C5 C6 0.1(4) . .
C4 C5 C6 C7 1.0(5) . .
C5 C6 C7 C8 -1.2(4) . .
C4 N3 C8 C9 -179.1(2) . .
C2 N3 C8 C9 0.1(3) . .
C4 N3 C8 C7 0.7(4) . .
C2 N3 C8 C7 179.9(2) . .
C6 C7 C8 C9 -179.8(3) . .
C6 C7 C8 N3 0.3(4) . .
N3 C8 C9 C10 -0.1(3) . .
C7 C8 C9 C10 -179.9(3) . .
C8 C9 C10 C1 179.9(3) . 2_666
C8 C9 C10 C2 0.0(3) . .
N3 C2 C10 C9 0.0(3) . .
C1 C2 C10 C9 -179.7(3) . .
N3 C2 C10 C1 -179.9(2) . 2_666
C1 C2 C10 C1 0.4(4) . 2_666
C17 Si1 C13 C14 -177.8(3) . .
C12 Si1 C13 C14 62.1(3) . .
C15 Si1 C13 C14 -56.3(3) . .
C17' Si1 C13 C14 177.4(5) . .
C17 Si1 C15 C16 64.3(4) . .
C12 Si1 C15 C16 -178.7(3) . .
C13 Si1 C15 C16 -62.0(4) . .
C17' Si1 C15 C16 50.7(6) . .
C12 Si1 C17 C18 -66.5(4) . .
C13 Si1 C17 C18 174.1(3) . .
C15 Si1 C17 C18 51.3(4) . .
Si1 C17 C18 C19 178.0(4) . .
Si1 C17' C18' C19' 66.9(16) . .
